data_7100763
loop_
_publ_author_name
L.Weber
P.Bayer
H.-G.Stammler
B.Neumann

_publ_section_title
;
Synthesis and Molecular Structure of
Dicarbonylcyclopentadienyl-[1-(pentamethylcyclopentadienyldicarbonyliron)
-3,3-bis(trimethylsilyl)-h3-1-arsa-2-phosphaallyl]molybdenum,
the First Complex featuring an h3-Arsaphosphaallyl Ligand.
;
_journal_name_full 'Chemical Communications'
_journal_paper_doi 10.1039/b414621b
_journal_year 2005
_chemical_formula_moiety 'C26 H38 As Fe O4 P Si2 W, C7 H14'
_chemical_formula_sum 'C33 H52 As Fe O4 P Si2 W'
_chemical_formula_weight 914.52
_space_group_IT_number 2
_symmetry_cell_setting triclinic
_symmetry_space_group_name_Hall '-P 1'
_symmetry_space_group_name_H-M 'P -1'
_cell_angle_alpha 100.3140(7)
_cell_angle_beta 100.0740(7)
_cell_angle_gamma 92.4090(8)
_cell_formula_units_Z 2
_cell_length_a 9.53800(10)
_cell_length_b 14.04200(10)
_cell_length_c 14.3110(2)
_cell_measurement_temperature 100(2)
_cell_volume 1851.33(3)
_diffrn_ambient_temperature 100(2)
_exptl_crystal_density_diffrn 1.641
_cod_depositor_comments
;
The following automatic conversions were performed:
'_symmetry_cell_setting' value 'Triclinic' changed to 'triclinic'
according to '/home/saulius/struct/CIF-dictionaries/cif_core.dic'
dictionary named 'cif_core.dic' version 2.4.1 from 2010-06-29.

Automatic conversion script
Id: cif_fix_enum 1527 2010-12-29 10:47:43Z saulius 
;
_cod_database_code 7100763

loop_
_symmetry_equiv_pos_as_xyz
'x, y, z'
'-x, -y, -z'

loop_
_atom_site_label
_atom_site_type_symbol
_atom_site_fract_x
_atom_site_fract_y
_atom_site_fract_z
_atom_site_U_iso_or_equiv
_atom_site_adp_type
_atom_site_occupancy
_atom_site_symmetry_multiplicity
_atom_site_calc_flag
_atom_site_refinement_flags
_atom_site_disorder_assembly
_atom_site_disorder_group
W1 W 0.082638(7) 0.265007(5) 0.365130(5) 0.01284(3) Uani 1 1 d . . .
As1 As 0.297550(19) 0.159589(13) 0.297742(14) 0.01420(4) Uani 1 1 d . . .
Fe1 Fe 0.23753(3) -0.013511(19) 0.25643(2) 0.01354(6) Uani 1 1 d . . .
P1 P 0.14199(5) 0.23134(3) 0.19988(4) 0.01440(10) Uani 1 1 d . . .
Si1 Si 0.38038(5) 0.40672(4) 0.30101(4) 0.01486(11) Uani 1 1 d . . .
Si2 Si 0.06509(6) 0.43484(4) 0.19774(4) 0.01574(11) Uani 1 1 d . . .
O1 O 0.13492(16) -0.00337(11) 0.43812(11) 0.0242(3) Uani 1 1 d . . .
O2 O -0.03232(15) 0.00704(11) 0.13357(12) 0.0264(3) Uani 1 1 d . . .
O3 O 0.31273(15) 0.21466(11) 0.52884(11) 0.0264(3) Uani 1 1 d . . .
O4 O 0.18015(15) 0.47370(10) 0.48226(11) 0.0234(3) Uani 1 1 d . . .
C1 C 0.3525(2) -0.13353(14) 0.28501(14) 0.0160(4) Uani 1 1 d . . .
C2 C 0.4510(2) -0.05159(14) 0.28884(15) 0.0163(4) Uani 1 1 d . . .
C3 C 0.4272(2) -0.02508(14) 0.19583(15) 0.0167(4) Uani 1 1 d . . .
C4 C 0.3128(2) -0.08829(14) 0.13562(14) 0.0175(4) Uani 1 1 d . . .
C5 C 0.2671(2) -0.15624(14) 0.19035(15) 0.0165(4) Uani 1 1 d . . .
C6 C 0.3467(2) -0.18846(15) 0.36515(15) 0.0207(4) Uani 1 1 d . . .
H6A H 0.2496 -0.2177 0.3588 0.031 Uiso 1 1 calc R . .
H6B H 0.3733 -0.1439 0.4275 0.031 Uiso 1 1 calc R . .
H6C H 0.4134 -0.2396 0.3615 0.031 Uiso 1 1 calc R . .
C7 C 0.5672(2) -0.00651(15) 0.37188(15) 0.0214(4) Uani 1 1 d . . .
H7A H 0.6599 -0.0252 0.3572 0.032 Uiso 1 1 calc R . .
H7B H 0.5517 -0.0292 0.4304 0.032 Uiso 1 1 calc R . .
H7C H 0.5658 0.0643 0.3822 0.032 Uiso 1 1 calc R . .
C8 C 0.5153(2) 0.05012(15) 0.16474(16) 0.0226(4) Uani 1 1 d . . .
H8A H 0.5492 0.1033 0.2197 0.034 Uiso 1 1 calc R . .
H8B H 0.4570 0.0755 0.1125 0.034 Uiso 1 1 calc R . .
H8C H 0.5974 0.0208 0.1416 0.034 Uiso 1 1 calc R . .
C9 C 0.2574(2) -0.09035(17) 0.03032(15) 0.0257(5) Uani 1 1 d . . .
H9A H 0.3132 -0.1326 -0.0087 0.039 Uiso 1 1 calc R . .
H9B H 0.2658 -0.0245 0.0170 0.039 Uiso 1 1 calc R . .
H9C H 0.1568 -0.1153 0.0140 0.039 Uiso 1 1 calc R . .
C10 C 0.1573(2) -0.24013(15) 0.15161(16) 0.0228(4) Uani 1 1 d . . .
H10A H 0.0762 -0.2193 0.1099 0.034 Uiso 1 1 calc R . .
H10B H 0.1244 -0.2629 0.2055 0.034 Uiso 1 1 calc R . .
H10C H 0.1997 -0.2930 0.1141 0.034 Uiso 1 1 calc R . .
C11 C 0.1749(2) -0.00504(14) 0.36646(15) 0.0181(4) Uani 1 1 d . . .
C12 C 0.0745(2) 0.00164(14) 0.18365(15) 0.0182(4) Uani 1 1 d . . .
C13 C 0.18705(19) 0.35460(13) 0.26230(14) 0.0131(4) Uani 1 1 d . . .
C14 C 0.4883(2) 0.37598(15) 0.41261(15) 0.0202(4) Uani 1 1 d . . .
H14A H 0.5807 0.4141 0.4286 0.030 Uiso 1 1 calc R . .
H14B H 0.5039 0.3066 0.4012 0.030 Uiso 1 1 calc R . .
H14C H 0.4369 0.3911 0.4664 0.030 Uiso 1 1 calc R . .
C15 C 0.4799(2) 0.36885(16) 0.20026(16) 0.0230(4) Uani 1 1 d . . .
H15A H 0.4270 0.3842 0.1403 0.034 Uiso 1 1 calc R . .
H15B H 0.4901 0.2988 0.1917 0.034 Uiso 1 1 calc R . .
H15C H 0.5748 0.4037 0.2160 0.034 Uiso 1 1 calc R . .
C16 C 0.3914(2) 0.54355(14) 0.32636(15) 0.0210(4) Uani 1 1 d . . .
H16A H 0.3472 0.5666 0.3823 0.032 Uiso 1 1 calc R . .
H16B H 0.3410 0.5665 0.2698 0.032 Uiso 1 1 calc R . .
H16C H 0.4918 0.5687 0.3402 0.032 Uiso 1 1 calc R . .
C17 C 0.1499(2) 0.47406(15) 0.09996(15) 0.0223(4) Uani 1 1 d . . .
H17A H 0.0936 0.5226 0.0724 0.033 Uiso 1 1 calc R . .
H17B H 0.1530 0.4177 0.0491 0.033 Uiso 1 1 calc R . .
H17C H 0.2473 0.5023 0.1275 0.033 Uiso 1 1 calc R . .
C18 C 0.0225(2) 0.54415(15) 0.28130(16) 0.0238(5) Uani 1 1 d . . .
H18A H 0.1114 0.5810 0.3163 0.036 Uiso 1 1 calc R . .
H18B H -0.0311 0.5233 0.3276 0.036 Uiso 1 1 calc R . .
H18C H -0.0352 0.5853 0.2437 0.036 Uiso 1 1 calc R . .
C19 C -0.1125(2) 0.37376(16) 0.13046(16) 0.0234(5) Uani 1 1 d . . .
H19A H -0.1725 0.3617 0.1768 0.035 Uiso 1 1 calc R . .
H19B H -0.0977 0.3119 0.0906 0.035 Uiso 1 1 calc R . .
H19C H -0.1599 0.4158 0.0889 0.035 Uiso 1 1 calc R . .
C20 C 0.2334(2) 0.23175(15) 0.46311(15) 0.0186(4) Uani 1 1 d . . .
C21 C 0.1486(2) 0.39698(15) 0.43603(15) 0.0173(4) Uani 1 1 d . . .
C22 C -0.1538(2) 0.21174(15) 0.28421(16) 0.0216(4) Uani 1 1 d . . .
H22 H -0.1803 0.2029 0.2159 0.026 Uiso 1 1 calc R . .
C23 C -0.1567(2) 0.29933(15) 0.35148(16) 0.0215(4) Uani 1 1 d . . .
H23 H -0.1854 0.3595 0.3361 0.026 Uiso 1 1 calc R . .
C24 C -0.1089(2) 0.28053(15) 0.44571(16) 0.0214(4) Uani 1 1 d . . .
H24 H -0.0995 0.3262 0.5045 0.026 Uiso 1 1 calc R . .
C25 C -0.0777(2) 0.18193(15) 0.43687(16) 0.0211(4) Uani 1 1 d . . .
H25 H -0.0448 0.1498 0.4887 0.025 Uiso 1 1 calc R . .
C26 C -0.1042(2) 0.13991(15) 0.33770(16) 0.0204(4) Uani 1 1 d . . .
H26 H -0.0911 0.0746 0.3112 0.024 Uiso 1 1 calc R . .
C27 C 0.6699(2) 0.67121(16) 0.21684(17) 0.0263(5) Uani 1 1 d . . .
H27A H 0.7161 0.6228 0.2520 0.032 Uiso 1 1 calc R . .
H27B H 0.6069 0.7063 0.2570 0.032 Uiso 1 1 calc R . .
C28 C 0.5805(2) 0.61910(17) 0.12110(18) 0.0303(5) Uani 1 1 d . . .
H28A H 0.5052 0.5750 0.1337 0.036 Uiso 1 1 calc R . .
H28B H 0.6420 0.5793 0.0832 0.036 Uiso 1 1 calc R . .
C29 C 0.5113(2) 0.69152(18) 0.06263(18) 0.0319(5) Uani 1 1 d . . .
H29A H 0.4591 0.6561 -0.0009 0.038 Uiso 1 1 calc R . .
H29B H 0.4417 0.7263 0.0972 0.038 Uiso 1 1 calc R . .
C30 C 0.6234(2) 0.76450(18) 0.04734(17) 0.0307(5) Uani 1 1 d . . .
H30A H 0.5755 0.8137 0.0141 0.037 Uiso 1 1 calc R . .
H30B H 0.6852 0.7307 0.0053 0.037 Uiso 1 1 calc R . .
C31 C 0.7156(2) 0.81516(16) 0.14342(17) 0.0269(5) Uani 1 1 d . . .
H31A H 0.7911 0.8588 0.1304 0.032 Uiso 1 1 calc R . .
H31B H 0.6555 0.8555 0.1820 0.032 Uiso 1 1 calc R . .
C32 C 0.7846(2) 0.74312(15) 0.20154(15) 0.0210(4) Uani 1 1 d . . .
H32 H 0.8490 0.7058 0.1629 0.025 Uiso 1 1 calc R . .
C33 C 0.8756(2) 0.79551(17) 0.29676(17) 0.0284(5) Uani 1 1 d . . .
H33A H 0.9489 0.8397 0.2836 0.043 Uiso 1 1 calc R . .
H33B H 0.9216 0.7478 0.3318 0.043 Uiso 1 1 calc R . .
H33C H 0.8148 0.8327 0.3361 0.043 Uiso 1 1 calc R . .

loop_
_atom_site_aniso_label
_atom_site_aniso_U_11
_atom_site_aniso_U_22
_atom_site_aniso_U_33
_atom_site_aniso_U_23
_atom_site_aniso_U_13
_atom_site_aniso_U_12
W1 0.01211(4) 0.01240(4) 0.01456(4) 0.00331(3) 0.00324(3) 0.00088(3)
As1 0.01363(9) 0.01104(9) 0.01844(10) 0.00313(7) 0.00395(8) 0.00122(7)
Fe1 0.01406(13) 0.01132(13) 0.01591(14) 0.00337(10) 0.00366(11) 0.00139(10)
P1 0.0163(2) 0.0119(2) 0.0149(2) 0.00197(19) 0.00308(19) 0.00042(18)
Si1 0.0140(2) 0.0145(3) 0.0157(3) 0.0025(2) 0.0028(2) -0.00077(19)
Si2 0.0164(3) 0.0143(3) 0.0167(3) 0.0045(2) 0.0018(2) 0.0026(2)
O1 0.0312(8) 0.0228(8) 0.0230(8) 0.0076(6) 0.0132(7) 0.0052(6)
O2 0.0204(8) 0.0230(8) 0.0332(9) 0.0067(7) -0.0034(7) -0.0002(6)
O3 0.0221(8) 0.0372(9) 0.0219(8) 0.0124(7) 0.0014(6) 0.0059(7)
O4 0.0255(8) 0.0186(8) 0.0246(8) -0.0023(6) 0.0076(6) -0.0015(6)
C1 0.0174(9) 0.0131(9) 0.0201(10) 0.0043(8) 0.0080(8) 0.0055(7)
C2 0.0157(9) 0.0136(9) 0.0207(10) 0.0028(8) 0.0056(8) 0.0050(7)
C3 0.0177(9) 0.0129(9) 0.0214(10) 0.0046(8) 0.0069(8) 0.0044(7)
C4 0.0185(9) 0.0173(10) 0.0175(10) 0.0018(8) 0.0062(8) 0.0057(8)
C5 0.0180(9) 0.0118(9) 0.0204(10) 0.0021(8) 0.0062(8) 0.0029(7)
C6 0.0256(11) 0.0168(10) 0.0230(11) 0.0088(8) 0.0077(9) 0.0045(8)
C7 0.0187(10) 0.0208(11) 0.0232(11) 0.0027(9) 0.0013(8) 0.0024(8)
C8 0.0216(10) 0.0205(11) 0.0297(12) 0.0083(9) 0.0117(9) 0.0019(8)
C9 0.0287(11) 0.0296(12) 0.0191(11) 0.0046(9) 0.0053(9) 0.0026(9)
C10 0.0206(10) 0.0186(10) 0.0278(12) -0.0014(9) 0.0077(9) -0.0019(8)
C11 0.0172(9) 0.0116(9) 0.0260(11) 0.0048(8) 0.0038(8) 0.0026(7)
C12 0.0216(10) 0.0119(9) 0.0222(11) 0.0036(8) 0.0067(9) 0.0001(8)
C13 0.0135(9) 0.0128(9) 0.0137(9) 0.0035(7) 0.0039(7) 0.0009(7)
C14 0.0162(9) 0.0214(11) 0.0213(11) 0.0041(8) -0.0004(8) -0.0009(8)
C15 0.0203(10) 0.0260(11) 0.0234(11) 0.0035(9) 0.0080(9) 0.0002(8)
C16 0.0227(10) 0.0180(10) 0.0209(11) 0.0033(8) 0.0015(8) -0.0036(8)
C17 0.0237(10) 0.0240(11) 0.0199(11) 0.0082(9) 0.0018(9) 0.0011(8)
C18 0.0270(11) 0.0184(11) 0.0268(12) 0.0050(9) 0.0053(9) 0.0080(8)
C19 0.0192(10) 0.0263(11) 0.0243(11) 0.0090(9) -0.0015(9) 0.0027(8)
C20 0.0165(9) 0.0205(10) 0.0201(11) 0.0047(8) 0.0063(8) 0.0008(8)
C21 0.0153(9) 0.0198(10) 0.0185(10) 0.0051(8) 0.0065(8) 0.0033(8)
C22 0.0131(9) 0.0274(11) 0.0237(11) 0.0052(9) 0.0031(8) -0.0034(8)
C23 0.0126(9) 0.0242(11) 0.0311(12) 0.0097(9) 0.0082(8) 0.0035(8)
C24 0.0186(10) 0.0245(11) 0.0234(11) 0.0039(9) 0.0113(8) 0.0003(8)
C25 0.0171(10) 0.0237(11) 0.0266(11) 0.0101(9) 0.0100(8) -0.0012(8)
C26 0.0162(9) 0.0158(10) 0.0300(12) 0.0032(8) 0.0089(8) -0.0039(8)
C27 0.0237(11) 0.0274(12) 0.0307(13) 0.0100(10) 0.0086(9) 0.0010(9)
C28 0.0260(11) 0.0264(12) 0.0391(14) 0.0028(10) 0.0125(10) -0.0056(9)
C29 0.0253(12) 0.0399(14) 0.0296(13) 0.0003(11) 0.0090(10) 0.0022(10)
C30 0.0317(12) 0.0345(13) 0.0272(13) 0.0108(10) 0.0036(10) 0.0043(10)
C31 0.0280(11) 0.0208(11) 0.0331(13) 0.0064(9) 0.0077(10) 0.0019(9)
C32 0.0191(10) 0.0204(11) 0.0246(11) 0.0025(9) 0.0083(8) 0.0023(8)
C33 0.0254(11) 0.0307(12) 0.0282(12) 0.0007(10) 0.0078(9) 0.0029(9)

loop_
_geom_bond_atom_site_label_1
_geom_bond_atom_site_label_2
_geom_bond_distance
_geom_bond_site_symmetry_2
_geom_bond_publ_flag
W1 C20 1.959(2) . ?
W1 C21 1.966(2) . ?
W1 C24 2.3230(19) . ?
W1 C23 2.3351(19) . ?
W1 C25 2.3630(19) . ?
W1 C22 2.371(2) . ?
W1 C26 2.3795(19) . ?
W1 C13 2.4105(18) . ?
W1 P1 2.4955(5) . ?
W1 As1 2.7854(2) . ?
As1 P1 2.2543(5) . ?
As1 Fe1 2.4157(3) . ?
Fe1 C12 1.758(2) . ?
Fe1 C11 1.766(2) . ?
Fe1 C5 2.1100(19) . ?
Fe1 C4 2.1105(19) . ?
Fe1 C1 2.1111(19) . ?
Fe1 C2 2.1203(19) . ?
Fe1 C3 2.1389(19) . ?
P1 C13 1.7967(19) . ?
Si1 C14 1.872(2) . ?
Si1 C15 1.874(2) . ?
Si1 C16 1.885(2) . ?
Si1 C13 1.9044(19) . ?
Si2 C18 1.875(2) . ?
Si2 C19 1.883(2) . ?
Si2 C17 1.884(2) . ?
Si2 C13 1.8930(19) . ?
O1 C11 1.152(2) . ?
O2 C12 1.152(2) . ?
O3 C20 1.167(2) . ?
O4 C21 1.156(2) . ?
C1 C5 1.428(3) . ?
C1 C2 1.441(3) . ?
C1 C6 1.500(3) . ?
C2 C3 1.429(3) . ?
C2 C7 1.501(3) . ?
C3 C4 1.427(3) . ?
C3 C8 1.498(3) . ?
C4 C5 1.437(3) . ?
C4 C9 1.502(3) . ?
C5 C10 1.500(3) . ?
C6 H6A 0.9800 . ?
C6 H6B 0.9800 . ?
C6 H6C 0.9800 . ?
C7 H7A 0.9800 . ?
C7 H7B 0.9800 . ?
C7 H7C 0.9800 . ?
C8 H8A 0.9800 . ?
C8 H8B 0.9800 . ?
C8 H8C 0.9800 . ?
C9 H9A 0.9800 . ?
C9 H9B 0.9800 . ?
C9 H9C 0.9800 . ?
C10 H10A 0.9800 . ?
C10 H10B 0.9800 . ?
C10 H10C 0.9800 . ?
C14 H14A 0.9800 . ?
C14 H14B 0.9800 . ?
C14 H14C 0.9800 . ?
C15 H15A 0.9800 . ?
C15 H15B 0.9800 . ?
C15 H15C 0.9800 . ?
C16 H16A 0.9800 . ?
C16 H16B 0.9800 . ?
C16 H16C 0.9800 . ?
C17 H17A 0.9800 . ?
C17 H17B 0.9800 . ?
C17 H17C 0.9800 . ?
C18 H18A 0.9800 . ?
C18 H18B 0.9800 . ?
C18 H18C 0.9800 . ?
C19 H19A 0.9800 . ?
C19 H19B 0.9800 . ?
C19 H19C 0.9800 . ?
C22 C26 1.420(3) . ?
C22 C23 1.424(3) . ?
C22 H22 0.9500 . ?
C23 C24 1.421(3) . ?
C23 H23 0.9500 . ?
C24 C25 1.416(3) . ?
C24 H24 0.9500 . ?
C25 C26 1.410(3) . ?
C25 H25 0.9500 . ?
C26 H26 0.9500 . ?
C27 C28 1.523(3) . ?
C27 C32 1.528(3) . ?
C27 H27A 0.9900 . ?
C27 H27B 0.9900 . ?
C28 C29 1.529(3) . ?
C28 H28A 0.9900 . ?
C28 H28B 0.9900 . ?
C29 C30 1.520(3) . ?
C29 H29A 0.9900 . ?
C29 H29B 0.9900 . ?
C30 C31 1.531(3) . ?
C30 H30A 0.9900 . ?
C30 H30B 0.9900 . ?
C31 C32 1.521(3) . ?
C31 H31A 0.9900 . ?
C31 H31B 0.9900 . ?
C32 C33 1.525(3) . ?
C32 H32 1.0000 . ?
C33 H33A 0.9800 . ?
C33 H33B 0.9800 . ?
C33 H33C 0.9800 . ?
